data_4346158
loop_
_publ_author_name
'Delgado, Mayra'
'Sommer, Samantha K.'
'Swanson, Seth P.'
'Berger, Robert F.'
'Seda, Takele'
'Zakharov, Lev N.'
'Gilbertson, John D.'

_publ_section_title
;
 Probing the Protonation State and the Redox-Active Sites of Pendant Base
 Iron(II) and Zinc(II) Pyridinediimine Complexes.
;
_journal_issue 15
_journal_name_full 'Inorganic chemistry'
_journal_page_first 7239
_journal_page_last 7248
_journal_paper_doi 10.1021/acs.inorgchem.5b00633
_journal_volume 54
_journal_year 2015
_chemical_formula_sum 'C29 H44 Cl2 Fe N4'
_chemical_formula_weight 575.43
_space_group_IT_number 14
_space_group_name_Hall '-P 2ybc'
_space_group_name_H-M_alt 'P 1 21/c 1'
_symmetry_cell_setting monoclinic
_symmetry_space_group_name_H-M 'P 1 21/c 1'
_atom_sites_solution_hydrogens geom
_atom_sites_solution_primary direct
_atom_sites_solution_secondary difmap
_audit_creation_method SHELXTL
_cell_angle_alpha 90.00
_cell_angle_beta 92.8340(10)
_cell_angle_gamma 90.00
_cell_formula_units_Z 4
_cell_length_a 9.2080(4)
_cell_length_b 14.4659(6)
_cell_length_c 24.0705(10)
_cell_measurement_reflns_used 9646
_cell_measurement_temperature 200(2)
_cell_measurement_theta_max 24.66
_cell_measurement_theta_min 2.20
_cell_volume 3202.3(2)
_computing_cell_refinement 'Bruker SAINT'
_computing_data_collection 'Bruker APEX2'
_computing_data_reduction 'Bruker SAINT'
_computing_molecular_graphics 'Bruker SHELXTL'
_computing_publication_material 'Bruker SHELXTL'
_computing_structure_refinement 'SHELXL-97 (Sheldrick, 2008)'
_computing_structure_solution 'SHELXS-97 (Sheldrick, 2008)'
_diffrn_ambient_temperature 200(2)
_diffrn_measured_fraction_theta_full 1.000
_diffrn_measured_fraction_theta_max 1.000
_diffrn_measurement_device_type 'Bruker APEX-II CCD'
_diffrn_measurement_method '\f and \w scans'
_diffrn_radiation_monochromator graphite
_diffrn_radiation_source 'fine-focus sealed tube'
_diffrn_radiation_type MoK\a
_diffrn_radiation_wavelength 0.71073
_diffrn_reflns_av_R_equivalents 0.0434
_diffrn_reflns_av_sigmaI/netI 0.0386
_diffrn_reflns_limit_h_max 10
_diffrn_reflns_limit_h_min -10
_diffrn_reflns_limit_k_max 17
_diffrn_reflns_limit_k_min -12
_diffrn_reflns_limit_l_max 28
_diffrn_reflns_limit_l_min -28
_diffrn_reflns_number 35716
_diffrn_reflns_theta_full 24.99
_diffrn_reflns_theta_max 24.99
_diffrn_reflns_theta_min 1.64
_exptl_absorpt_coefficient_mu 0.660
_exptl_absorpt_correction_T_max 0.9677
_exptl_absorpt_correction_T_min 0.8684
_exptl_absorpt_correction_type multi-scan
_exptl_absorpt_process_details SADABS
_exptl_crystal_colour blue
_exptl_crystal_density_diffrn 1.194
_exptl_crystal_density_method 'not measured'
_exptl_crystal_description prizm
_exptl_crystal_F_000 1224
_exptl_crystal_size_max 0.22
_exptl_crystal_size_mid 0.17
_exptl_crystal_size_min 0.05
_refine_diff_density_max 1.077
_refine_diff_density_min -0.485
_refine_diff_density_rms 0.070
_refine_ls_extinction_coef 0.0003(4)
_refine_ls_extinction_expression Fc^*^=kFc[1+0.001xFc^2^\l^3^/sin(2\q)]^-1/4^
_refine_ls_extinction_method SHELXL
_refine_ls_goodness_of_fit_ref 1.072
_refine_ls_hydrogen_treatment constr
_refine_ls_matrix_type full
_refine_ls_number_parameters 326
_refine_ls_number_reflns 5636
_refine_ls_number_restraints 0
_refine_ls_restrained_S_all 1.072
_refine_ls_R_factor_all 0.0894
_refine_ls_R_factor_gt 0.0581
_refine_ls_shift/su_max 0.001
_refine_ls_shift/su_mean 0.000
_refine_ls_structure_factor_coef Fsqd
_refine_ls_weighting_details 'calc w=1/[\s^2^(Fo^2^)+(0.0588P)^2^+7.1553P] where P=(Fo^2^+2Fc^2^)/3'
_refine_ls_weighting_scheme calc
_refine_ls_wR_factor_gt 0.1407
_refine_ls_wR_factor_ref 0.1590
_reflns_number_gt 4125
_reflns_number_total 5636
_reflns_threshold_expression >2sigma(I)
_cod_data_source_file ic5b00633_si_002.cif
_cod_data_source_block mo_gilb147_0m
_cod_depositor_comments
;
The following automatic conversions were performed:

data item '_symmetry_cell_setting' value 'Monoclinic' was changed to
'monoclinic' in accordance with the
/home/saulius/struct/COD-crude-data/automatic-downloads/DataCite-retrospective/ACS/depositions/lib/dictionaries/cif_core.dic
dictionary named 'cif_core.dic' version 2.4.2 last updated on
2011-04-26.

Automatic conversion script
Id: cif_fix_values 6909 2019-04-08 15:41:33Z antanas 
;
_cod_original_sg_symbol_H-M P2(1)/c
_cod_database_code 4346158

loop_
_symmetry_equiv_pos_as_xyz
'x, y, z'
'-x, y+1/2, -z+1/2'
'-x, -y, -z'
'x, -y-1/2, z-1/2'

loop_
_atom_site_label
_atom_site_type_symbol
_atom_site_fract_x
_atom_site_fract_y
_atom_site_fract_z
_atom_site_U_iso_or_equiv
_atom_site_adp_type
_atom_site_occupancy
_atom_site_symmetry_multiplicity
_atom_site_calc_flag
_atom_site_refinement_flags
Fe1 Fe 0.61841(6) -0.04745(4) 0.85291(2) 0.03137(19) Uani 1 1 d .
Cl1 Cl 0.77214(12) 0.05901(7) 0.81639(5) 0.0498(3) Uani 1 1 d .
Cl2 Cl 0.74184(19) -0.13171(10) 0.91987(5) 0.0765(5) Uani 1 1 d .
N1 N 0.5986(3) -0.1504(2) 0.78097(12) 0.0274(7) Uani 1 1 d .
N2 N 0.3945(3) -0.0601(2) 0.82968(12) 0.0304(7) Uani 1 1 d .
N3 N 0.5030(4) 0.0432(3) 0.90883(15) 0.0476(9) Uani 1 1 d .
N4 N 0.6981(4) 0.2331(3) 0.98818(14) 0.0475(10) Uani 1 1 d .
C1 C 0.4271(6) -0.2365(4) 0.7175(2) 0.0686(17) Uani 1 1 d .
H1A H 0.5149 -0.2639 0.7030 0.103 Uiso 1 1 calc R
H1B H 0.3731 -0.2035 0.6875 0.103 Uiso 1 1 calc R
H1C H 0.3658 -0.2854 0.7319 0.103 Uiso 1 1 calc R
C2 C 0.4688(4) -0.1703(3) 0.76311(16) 0.0356(9) Uani 1 1 d .
C3 C 0.3502(4) -0.1211(3) 0.79081(16) 0.0357(9) Uani 1 1 d .
C4 C 0.2031(5) -0.1347(4) 0.7780(2) 0.0545(13) Uani 1 1 d .
H4A H 0.1718 -0.1780 0.7503 0.065 Uiso 1 1 calc R
C5 C 0.1031(5) -0.0844(4) 0.8063(2) 0.0617(15) Uani 1 1 d .
H5A H 0.0020 -0.0929 0.7982 0.074 Uiso 1 1 calc R
C6 C 0.1499(5) -0.0222(4) 0.8460(2) 0.0528(13) Uani 1 1 d .
H6A H 0.0820 0.0128 0.8657 0.063 Uiso 1 1 calc R
C7 C 0.2979(4) -0.0110(3) 0.85704(16) 0.0382(10) Uani 1 1 d .
C8 C 0.3650(5) 0.0504(3) 0.90096(18) 0.0466(11) Uani 1 1 d .
C9 C 0.2651(6) 0.1104(4) 0.9328(2) 0.0719(17) Uani 1 1 d .
H9A H 0.3224 0.1470 0.9602 0.108 Uiso 1 1 calc R
H9B H 0.1963 0.0714 0.9519 0.108 Uiso 1 1 calc R
H9C H 0.2114 0.1519 0.9070 0.108 Uiso 1 1 calc R
C10 C 0.5822(6) 0.0916(3) 0.95574(19) 0.0521(12) Uani 1 1 d .
H10A H 0.6719 0.0569 0.9665 0.063 Uiso 1 1 calc R
H10B H 0.5204 0.0930 0.9883 0.063 Uiso 1 1 calc R
C11 C 0.6216(6) 0.1893(3) 0.9403(2) 0.0571(13) Uani 1 1 d .
H11A H 0.6847 0.1886 0.9082 0.068 Uiso 1 1 calc R
H11B H 0.5324 0.2246 0.9296 0.068 Uiso 1 1 calc R
C12 C 0.8235(6) 0.2917(5) 0.9763(2) 0.0737(17) Uani 1 1 d .
H12A H 0.8471 0.3306 1.0099 0.088 Uiso 1 1 calc R
C13 C 0.9534(8) 0.2322(7) 0.9664(3) 0.118(3) Uani 1 1 d .
H13A H 0.9712 0.1904 0.9981 0.178 Uiso 1 1 calc R
H13B H 1.0388 0.2715 0.9622 0.178 Uiso 1 1 calc R
H13C H 0.9349 0.1959 0.9324 0.178 Uiso 1 1 calc R
C14 C 0.7977(7) 0.3603(4) 0.9233(3) 0.088(2) Uani 1 1 d .
H14A H 0.7134 0.3999 0.9290 0.132 Uiso 1 1 calc R
H14B H 0.7801 0.3236 0.8895 0.132 Uiso 1 1 calc R
H14C H 0.8842 0.3989 0.9195 0.132 Uiso 1 1 calc R
C15 C 0.6052(6) 0.2711(4) 1.0298(2) 0.0596(14) Uani 1 1 d .
H15A H 0.5215 0.2271 1.0294 0.072 Uiso 1 1 calc R
C16 C 0.6721(8) 0.2620(4) 1.0877(2) 0.085(2) Uani 1 1 d .
H16A H 0.7169 0.2008 1.0922 0.128 Uiso 1 1 calc R
H16B H 0.5967 0.2693 1.1146 0.128 Uiso 1 1 calc R
H16C H 0.7465 0.3098 1.0940 0.128 Uiso 1 1 calc R
C17 C 0.5350(8) 0.3616(5) 1.0191(3) 0.090(2) Uani 1 1 d .
H17A H 0.4933 0.3633 0.9809 0.134 Uiso 1 1 calc R
H17B H 0.6074 0.4109 1.0242 0.134 Uiso 1 1 calc R
H17C H 0.4576 0.3707 1.0451 0.134 Uiso 1 1 calc R
C18 C 0.7189(4) -0.1928(3) 0.75424(16) 0.0306(9) Uani 1 1 d .
C19 C 0.7726(4) -0.1502(3) 0.70719(16) 0.0340(9) Uani 1 1 d .
C20 C 0.8864(5) -0.1940(3) 0.68154(18) 0.0454(11) Uani 1 1 d .
H20A H 0.9237 -0.1668 0.6493 0.055 Uiso 1 1 calc R
C21 C 0.9456(5) -0.2743(4) 0.7013(2) 0.0506(12) Uani 1 1 d .
H21A H 1.0228 -0.3027 0.6829 0.061 Uiso 1 1 calc R
C22 C 0.8932(5) -0.3141(3) 0.7482(2) 0.0497(12) Uani 1 1 d .
H22A H 0.9359 -0.3699 0.7620 0.060 Uiso 1 1 calc R
C23 C 0.7792(5) -0.2750(3) 0.77599(18) 0.0398(10) Uani 1 1 d .
C24 C 0.7090(5) -0.0620(3) 0.68226(18) 0.0445(11) Uani 1 1 d .
H24A H 0.6388 -0.0364 0.7087 0.053 Uiso 1 1 calc R
C25 C 0.8255(7) 0.0104(4) 0.6740(2) 0.0718(16) Uani 1 1 d .
H25A H 0.8785 0.0226 0.7096 0.108 Uiso 1 1 calc R
H25B H 0.7798 0.0677 0.6601 0.108 Uiso 1 1 calc R
H25C H 0.8934 -0.0122 0.6470 0.108 Uiso 1 1 calc R
C26 C 0.6256(7) -0.0815(4) 0.6271(2) 0.0733(17) Uani 1 1 d .
H26A H 0.5855 -0.0236 0.6117 0.110 Uiso 1 1 calc R
H26B H 0.5461 -0.1248 0.6332 0.110 Uiso 1 1 calc R
H26C H 0.6916 -0.1086 0.6008 0.110 Uiso 1 1 calc R
C27 C 0.7215(6) -0.3228(3) 0.8263(2) 0.0586(14) Uani 1 1 d .
H27A H 0.6541 -0.2790 0.8442 0.070 Uiso 1 1 calc R
C28 C 0.8426(8) -0.3478(5) 0.8692(3) 0.099(3) Uani 1 1 d .
H28A H 0.8970 -0.2919 0.8801 0.149 Uiso 1 1 calc R
H28B H 0.9084 -0.3925 0.8530 0.149 Uiso 1 1 calc R
H28C H 0.8001 -0.3750 0.9019 0.149 Uiso 1 1 calc R
C29 C 0.6337(10) -0.4090(4) 0.8083(3) 0.114(3) Uani 1 1 d .
H29A H 0.5559 -0.3913 0.7811 0.171 Uiso 1 1 calc R
H29B H 0.5911 -0.4367 0.8409 0.171 Uiso 1 1 calc R
H29C H 0.6980 -0.4538 0.7915 0.171 Uiso 1 1 calc R

loop_
_atom_site_aniso_label
_atom_site_aniso_U_11
_atom_site_aniso_U_22
_atom_site_aniso_U_33
_atom_site_aniso_U_23
_atom_site_aniso_U_13
_atom_site_aniso_U_12
Fe1 0.0275(3) 0.0340(3) 0.0325(3) -0.0091(3) -0.0006(2) 0.0020(3)
Cl1 0.0410(6) 0.0346(6) 0.0748(8) -0.0061(5) 0.0113(5) -0.0061(5)
Cl2 0.1107(12) 0.0712(9) 0.0447(7) -0.0015(6) -0.0259(7) 0.0310(9)
N1 0.0272(17) 0.0256(17) 0.0295(16) -0.0036(13) 0.0023(13) -0.0002(14)
N2 0.0308(17) 0.0363(19) 0.0240(16) 0.0015(14) 0.0000(13) 0.0043(15)
N3 0.052(2) 0.051(2) 0.040(2) -0.0189(18) 0.0001(17) 0.009(2)
N4 0.054(2) 0.052(2) 0.037(2) -0.0156(18) 0.0083(17) -0.0028(19)
C1 0.049(3) 0.083(4) 0.074(4) -0.048(3) 0.004(3) -0.019(3)
C2 0.033(2) 0.037(2) 0.036(2) -0.0080(18) 0.0007(17) -0.0080(19)
C3 0.030(2) 0.045(2) 0.032(2) -0.0005(19) -0.0018(17) -0.0023(19)
C4 0.033(2) 0.076(4) 0.054(3) -0.013(3) -0.004(2) -0.006(2)
C5 0.025(2) 0.091(4) 0.068(3) -0.003(3) -0.006(2) 0.007(3)
C6 0.034(2) 0.074(4) 0.050(3) 0.002(3) 0.004(2) 0.021(2)
C7 0.035(2) 0.049(3) 0.030(2) 0.0039(19) 0.0039(18) 0.017(2)
C8 0.052(3) 0.050(3) 0.038(2) -0.007(2) 0.007(2) 0.017(2)
C9 0.067(4) 0.086(4) 0.063(3) -0.028(3) 0.009(3) 0.034(3)
C10 0.067(3) 0.049(3) 0.040(3) -0.004(2) -0.004(2) 0.016(2)
C11 0.067(3) 0.053(3) 0.051(3) -0.010(2) 0.004(2) 0.016(3)
C12 0.062(4) 0.094(5) 0.065(4) -0.016(3) 0.000(3) 0.010(3)
C13 0.075(5) 0.182(9) 0.098(5) -0.012(6) 0.007(4) 0.046(5)
C14 0.059(4) 0.071(4) 0.135(6) 0.020(4) 0.024(4) -0.013(3)
C15 0.075(4) 0.058(3) 0.047(3) -0.020(2) 0.011(3) 0.003(3)
C16 0.143(6) 0.073(4) 0.039(3) -0.006(3) 0.011(3) 0.010(4)
C17 0.103(5) 0.099(5) 0.069(4) -0.007(4) 0.018(4) 0.043(4)
C18 0.027(2) 0.029(2) 0.035(2) -0.0105(17) 0.0013(17) -0.0016(17)
C19 0.031(2) 0.039(2) 0.032(2) -0.0100(18) -0.0003(17) -0.0018(18)
C20 0.037(2) 0.063(3) 0.036(2) -0.010(2) 0.0072(19) 0.000(2)
C21 0.035(2) 0.063(3) 0.054(3) -0.020(3) 0.008(2) 0.008(2)
C22 0.051(3) 0.041(3) 0.057(3) -0.010(2) 0.003(2) 0.015(2)
C23 0.043(2) 0.032(2) 0.045(2) -0.008(2) 0.005(2) 0.0047(19)
C24 0.047(3) 0.049(3) 0.038(2) 0.001(2) 0.009(2) 0.003(2)
C25 0.090(4) 0.057(3) 0.070(4) 0.012(3) 0.021(3) -0.013(3)
C26 0.078(4) 0.089(4) 0.051(3) 0.004(3) -0.014(3) 0.018(3)
C27 0.075(4) 0.037(3) 0.065(3) 0.008(2) 0.023(3) 0.015(3)
C28 0.118(6) 0.106(5) 0.076(4) 0.036(4) 0.030(4) 0.070(5)
C29 0.164(8) 0.053(4) 0.130(7) 0.001(4) 0.057(6) -0.036(5)

loop_
_atom_type_symbol
_atom_type_description
_atom_type_scat_dispersion_real
_atom_type_scat_dispersion_imag
_atom_type_scat_source
C C 0.0033 0.0016 'International Tables Vol C Tables 4.2.6.8 and 6.1.1.4'
H H 0.0000 0.0000 'International Tables Vol C Tables 4.2.6.8 and 6.1.1.4'
N N 0.0061 0.0033 'International Tables Vol C Tables 4.2.6.8 and 6.1.1.4'
Cl Cl 0.1484 0.1585 'International Tables Vol C Tables 4.2.6.8 and 6.1.1.4'
Fe Fe 0.3463 0.8444 'International Tables Vol C Tables 4.2.6.8 and 6.1.1.4'

loop_
_geom_angle_atom_site_label_1
_geom_angle_atom_site_label_2
_geom_angle_atom_site_label_3
_geom_angle
N2 Fe1 N3 73.66(13)
N2 Fe1 Cl2 125.85(10)
N3 Fe1 Cl2 97.23(11)
N2 Fe1 N1 72.72(11)
N3 Fe1 N1 146.38(13)
Cl2 Fe1 N1 101.87(9)
N2 Fe1 Cl1 124.58(9)
N3 Fe1 Cl1 99.23(11)
Cl2 Fe1 Cl1 109.52(6)
N1 Fe1 Cl1 100.07(8)
C2 N1 C18 118.5(3)
C2 N1 Fe1 116.0(3)
C18 N1 Fe1 125.5(2)
C3 N2 C7 120.5(3)
C3 N2 Fe1 120.2(3)
C7 N2 Fe1 119.1(3)
C8 N3 C10 121.3(4)
C8 N3 Fe1 117.7(3)
C10 N3 Fe1 120.9(3)
C15 N4 C11 115.4(4)
C15 N4 C12 114.1(4)
C11 N4 C12 116.6(4)
C2 C1 H1A 109.5
C2 C1 H1B 109.5
H1A C1 H1B 109.5
C2 C1 H1C 109.5
H1A C1 H1C 109.5
H1B C1 H1C 109.5
N1 C2 C3 115.7(3)
N1 C2 C1 126.3(4)
C3 C2 C1 117.9(4)
N2 C3 C4 120.7(4)
N2 C3 C2 115.1(3)
C4 C3 C2 124.2(4)
C5 C4 C3 118.9(4)
C5 C4 H4A 120.6
C3 C4 H4A 120.6
C6 C5 C4 119.8(4)
C6 C5 H5A 120.1
C4 C5 H5A 120.1
C5 C6 C7 119.0(4)
C5 C6 H6A 120.5
C7 C6 H6A 120.5
N2 C7 C6 121.0(4)
N2 C7 C8 113.8(4)
C6 C7 C8 125.1(4)
N3 C8 C7 115.5(4)
N3 C8 C9 126.9(4)
C7 C8 C9 117.6(4)
C8 C9 H9A 109.5
C8 C9 H9B 109.5
H9A C9 H9B 109.5
C8 C9 H9C 109.5
H9A C9 H9C 109.5
H9B C9 H9C 109.5
N3 C10 C11 111.6(4)
N3 C10 H10A 109.3
C11 C10 H10A 109.3
N3 C10 H10B 109.3
C11 C10 H10B 109.3
H10A C10 H10B 108.0
N4 C11 C10 108.9(4)
N4 C11 H11A 109.9
C10 C11 H11A 109.9
N4 C11 H11B 109.9
C10 C11 H11B 109.9
H11A C11 H11B 108.3
N4 C12 C13 109.9(6)
N4 C12 C14 114.7(4)
C13 C12 C14 108.2(5)
N4 C12 H12A 108.0
C13 C12 H12A 108.0
C14 C12 H12A 108.0
C12 C13 H13A 109.5
C12 C13 H13B 109.5
H13A C13 H13B 109.5
C12 C13 H13C 109.5
H13A C13 H13C 109.5
H13B C13 H13C 109.5
C12 C14 H14A 109.5
C12 C14 H14B 109.5
H14A C14 H14B 109.5
C12 C14 H14C 109.5
H14A C14 H14C 109.5
H14B C14 H14C 109.5
N4 C15 C17 118.8(5)
N4 C15 C16 112.1(5)
C17 C15 C16 113.3(5)
N4 C15 H15A 103.4
C17 C15 H15A 103.4
C16 C15 H15A 103.4
C15 C16 H16A 109.5
C15 C16 H16B 109.5
H16A C16 H16B 109.5
C15 C16 H16C 109.5
H16A C16 H16C 109.5
H16B C16 H16C 109.5
C15 C17 H17A 109.5
C15 C17 H17B 109.5
H17A C17 H17B 109.5
C15 C17 H17C 109.5
H17A C17 H17C 109.5
H17B C17 H17C 109.5
C19 C18 C23 121.7(4)
C19 C18 N1 118.8(3)
C23 C18 N1 119.5(3)
C20 C19 C18 117.5(4)
C20 C19 C24 119.4(4)
C18 C19 C24 123.0(3)
C21 C20 C19 122.0(4)
C21 C20 H20A 119.0
C19 C20 H20A 119.0
C20 C21 C22 119.6(4)
C20 C21 H21A 120.2
C22 C21 H21A 120.2
C21 C22 C23 121.8(4)
C21 C22 H22A 119.1
C23 C22 H22A 119.1
C22 C23 C18 117.4(4)
C22 C23 C27 120.1(4)
C18 C23 C27 122.5(4)
C19 C24 C25 111.7(4)
C19 C24 C26 110.9(4)
C25 C24 C26 110.0(4)
C19 C24 H24A 108.0
C25 C24 H24A 108.0
C26 C24 H24A 108.0
C24 C25 H25A 109.5
C24 C25 H25B 109.5
H25A C25 H25B 109.5
C24 C25 H25C 109.5
H25A C25 H25C 109.5
H25B C25 H25C 109.5
C24 C26 H26A 109.5
C24 C26 H26B 109.5
H26A C26 H26B 109.5
C24 C26 H26C 109.5
H26A C26 H26C 109.5
H26B C26 H26C 109.5
C23 C27 C28 112.1(5)
C23 C27 C29 110.3(5)
C28 C27 C29 110.8(5)
C23 C27 H27A 107.8
C28 C27 H27A 107.8
C29 C27 H27A 107.8
C27 C28 H28A 109.5
C27 C28 H28B 109.5
H28A C28 H28B 109.5
C27 C28 H28C 109.5
H28A C28 H28C 109.5
H28B C28 H28C 109.5
C27 C29 H29A 109.5
C27 C29 H29B 109.5
H29A C29 H29B 109.5
C27 C29 H29C 109.5
H29A C29 H29C 109.5
H29B C29 H29C 109.5

loop_
_geom_bond_atom_site_label_1
_geom_bond_atom_site_label_2
_geom_bond_distance
Fe1 N2 2.117(3)
Fe1 N3 2.192(3)
Fe1 Cl2 2.2790(14)
Fe1 N1 2.285(3)
Fe1 Cl1 2.2959(12)
N1 C2 1.283(5)
N1 C18 1.445(5)
N2 C3 1.335(5)
N2 C7 1.337(5)
N3 C8 1.280(6)
N3 C10 1.488(6)
N4 C15 1.457(6)
N4 C11 1.465(6)
N4 C12 1.472(7)
C1 C2 1.493(6)
C1 H1A 0.9800
C1 H1B 0.9800
C1 H1C 0.9800
C2 C3 1.489(6)
C3 C4 1.388(6)
C4 C5 1.380(7)
C4 H4A 0.9500
C5 C6 1.366(7)
C5 H5A 0.9500
C6 C7 1.385(6)
C6 H6A 0.9500
C7 C8 1.491(6)
C8 C9 1.502(6)
C9 H9A 0.9800
C9 H9B 0.9800
C9 H9C 0.9800
C10 C11 1.510(7)
C10 H10A 0.9900
C10 H10B 0.9900
C11 H11A 0.9900
C11 H11B 0.9900
C12 C13 1.502(8)
C12 C14 1.625(9)
C12 H12A 1.0000
C13 H13A 0.9800
C13 H13B 0.9800
C13 H13C 0.9800
C14 H14A 0.9800
C14 H14B 0.9800
C14 H14C 0.9800
C15 C17 1.478(8)
C15 C16 1.501(7)
C15 H15A 1.0000
C16 H16A 0.9800
C16 H16B 0.9800
C16 H16C 0.9800
C17 H17A 0.9800
C17 H17B 0.9800
C17 H17C 0.9800
C18 C19 1.401(6)
C18 C23 1.402(6)
C19 C20 1.394(6)
C19 C24 1.516(6)
C20 C21 1.359(7)
C20 H20A 0.9500
C21 C22 1.376(7)
C21 H21A 0.9500
C22 C23 1.392(6)
C22 H22A 0.9500
C23 C27 1.513(6)
C24 C25 1.520(7)
C24 C26 1.528(7)
C24 H24A 1.0000
C25 H25A 0.9800
C25 H25B 0.9800
C25 H25C 0.9800
C26 H26A 0.9800
C26 H26B 0.9800
C26 H26C 0.9800
C27 C28 1.525(8)
C27 C29 1.537(8)
C27 H27A 1.0000
C28 H28A 0.9800
C28 H28B 0.9800
C28 H28C 0.9800
C29 H29A 0.9800
C29 H29B 0.9800
C29 H29C 0.9800

loop_
_geom_torsion_atom_site_label_1
_geom_torsion_atom_site_label_2
_geom_torsion_atom_site_label_3
_geom_torsion_atom_site_label_4
_geom_torsion
N2 Fe1 N1 C2 -3.3(3)
N3 Fe1 N1 C2 -2.5(4)
Cl2 Fe1 N1 C2 120.8(3)
Cl1 Fe1 N1 C2 -126.6(3)
N2 Fe1 N1 C18 175.8(3)
N3 Fe1 N1 C18 176.7(3)
Cl2 Fe1 N1 C18 -60.1(3)
Cl1 Fe1 N1 C18 52.5(3)
N3 Fe1 N2 C3 -174.9(3)
Cl2 Fe1 N2 C3 -87.8(3)
N1 Fe1 N2 C3 4.6(3)
Cl1 Fe1 N2 C3 95.1(3)
N3 Fe1 N2 C7 0.5(3)
Cl2 Fe1 N2 C7 87.7(3)
N1 Fe1 N2 C7 -180.0(3)
Cl1 Fe1 N2 C7 -89.5(3)
N2 Fe1 N3 C8 -3.2(3)
Cl2 Fe1 N3 C8 -128.5(4)
N1 Fe1 N3 C8 -4.0(5)
Cl1 Fe1 N3 C8 120.3(4)
N2 Fe1 N3 C10 174.3(4)
Cl2 Fe1 N3 C10 49.0(3)
N1 Fe1 N3 C10 173.5(3)
Cl1 Fe1 N3 C10 -62.2(3)
C18 N1 C2 C3 -177.4(3)
Fe1 N1 C2 C3 1.8(5)
C18 N1 C2 C1 1.9(7)
Fe1 N1 C2 C1 -178.9(4)
C7 N2 C3 C4 0.0(6)
Fe1 N2 C3 C4 175.4(3)
C7 N2 C3 C2 179.4(4)
Fe1 N2 C3 C2 -5.3(5)
N1 C2 C3 N2 2.0(5)
C1 C2 C3 N2 -177.3(4)
N1 C2 C3 C4 -178.7(4)
C1 C2 C3 C4 2.0(7)
N2 C3 C4 C5 -0.2(7)
C2 C3 C4 C5 -179.5(5)
C3 C4 C5 C6 0.2(8)
C4 C5 C6 C7 0.0(8)
C3 N2 C7 C6 0.2(6)
Fe1 N2 C7 C6 -175.2(3)
C3 N2 C7 C8 177.1(4)
Fe1 N2 C7 C8 1.7(5)
C5 C6 C7 N2 -0.2(7)
C5 C6 C7 C8 -176.7(5)
C10 N3 C8 C7 -172.5(4)
Fe1 N3 C8 C7 5.0(6)
C10 N3 C8 C9 4.6(8)
Fe1 N3 C8 C9 -177.9(4)
N2 C7 C8 N3 -4.4(6)
C6 C7 C8 N3 172.3(5)
N2 C7 C8 C9 178.2(4)
C6 C7 C8 C9 -5.0(7)
C8 N3 C10 C11 -86.1(6)
Fe1 N3 C10 C11 96.5(4)
C15 N4 C11 C10 -82.5(5)
C12 N4 C11 C10 139.4(5)
N3 C10 C11 N4 179.6(4)
C15 N4 C12 C13 143.1(5)
C11 N4 C12 C13 -78.3(6)
C15 N4 C12 C14 -94.9(6)
C11 N4 C12 C14 43.8(6)
C11 N4 C15 C17 -79.1(6)
C12 N4 C15 C17 60.0(7)
C11 N4 C15 C16 145.5(5)
C12 N4 C15 C16 -75.3(6)
C2 N1 C18 C19 86.9(5)
Fe1 N1 C18 C19 -92.2(4)
C2 N1 C18 C23 -93.4(5)
Fe1 N1 C18 C23 87.5(4)
C23 C18 C19 C20 1.8(6)
N1 C18 C19 C20 -178.5(3)
C23 C18 C19 C24 179.4(4)
N1 C18 C19 C24 -0.9(6)
C18 C19 C20 C21 -0.9(6)
C24 C19 C20 C21 -178.5(4)
C19 C20 C21 C22 -0.4(7)
C20 C21 C22 C23 0.7(7)
C21 C22 C23 C18 0.2(7)
C21 C22 C23 C27 177.9(5)
C19 C18 C23 C22 -1.4(6)
N1 C18 C23 C22 178.9(4)
C19 C18 C23 C27 -179.1(4)
N1 C18 C23 C27 1.2(6)
C20 C19 C24 C25 -53.8(5)
C18 C19 C24 C25 128.7(4)
C20 C19 C24 C26 69.3(5)
C18 C19 C24 C26 -108.2(5)
C22 C23 C27 C28 51.2(6)
C18 C23 C27 C28 -131.2(5)
C22 C23 C27 C29 -72.8(6)
C18 C23 C27 C29 104.9(6)
